data_1529004
loop_
_publ_author_name
'Wolff, H.'
'Lerch, M.'
'Schilling, H.'
'Baehtz, C.'
'Dronskowski, R.'

_publ_section_title
;
 A density-functional study on the stability of anatase-type phases in the
 system Mg-Ta-O-N
;
_journal_name_full 'Journal of Solid State Chemistry'
_journal_page_first 2684
_journal_page_last 2689
_journal_volume 181
_journal_year 2008
_chemical_formula_sum 'Mg0.05 N0.85 O1.15 Ta0.95'
_chemical_name_systematic '(Mg0.05 Ta0.95) O1.15 N0.85'
_space_group_IT_number 141
_symmetry_space_group_name_Hall '-I 4bd 2'
_symmetry_space_group_name_H-M 'I 41/a m d :2'
_cell_angle_alpha 90
_cell_angle_beta 90
_cell_angle_gamma 90
_cell_formula_units_Z 4
_cell_length_a 3.91986
_cell_length_b 3.91986
_cell_length_c 10.1119
_cell_volume 155.372
_citation_journal_id_ASTM JSSCBI
_cod_data_source_file Wolff_JSSCBI_2008_1598.cif
_cod_data_source_block Mg0.05N0.85O1.15Ta0.95
_cod_original_cell_volume 155.3724
_cod_database_code 1529004

loop_
_symmetry_equiv_pos_as_xyz
x,y,z
-y+1/4,x+3/4,z+1/4
-x+1/2,-y,z+1/2
y+1/4,-x+1/4,z+3/4
x,-y,-z
y+1/4,x+3/4,-z+1/4
-x+1/2,y,-z+1/2
-y+1/4,-x+1/4,-z+3/4
-x,-y,-z
y-1/4,-x-3/4,-z-1/4
x-1/2,y,-z-1/2
-y-1/4,x-1/4,-z-3/4
-x,y,z
-y-1/4,-x-3/4,z-1/4
x-1/2,-y,z-1/2
y-1/4,x-1/4,z-3/4
x+1/2,y+1/2,z+1/2
-y+3/4,x+5/4,z+3/4
-x+1,-y+1/2,z+1
y+3/4,-x+3/4,z+5/4
x+1/2,-y+1/2,-z+1/2
y+3/4,x+5/4,-z+3/4
-x+1,y+1/2,-z+1
-y+3/4,-x+3/4,-z+5/4
-x+1/2,-y+1/2,-z+1/2
y+1/4,-x-1/4,-z+1/4
x,y+1/2,-z
-y+1/4,x+1/4,-z-1/4
-x+1/2,y+1/2,z+1/2
-y+1/4,-x-1/4,z+1/4
x,-y+1/2,z
y+1/4,x+1/4,z-1/4

loop_
_atom_site_label
_atom_site_type_symbol
_atom_site_fract_x
_atom_site_fract_y
_atom_site_fract_z
_atom_site_occupancy
_atom_site_U_iso_or_equiv
Ta1 Ta+5 0 0.25 0.375 0.95 0.0
Mg1 Mg+2 0 0.25 0.375 0.05 0.0
O1 O-2 0 0.25 0.584 0.575 0.0
N1 N-3 0 0.25 0.584 0.425 0.0
